data_7107777
loop_
_publ_author_name
'Zhouqing Xu'
'Qiang Wang'
'Huijun Li'
'Wei Meng'
'Yi Han'
'Hongwei Hou'
'Yaoting Fan'

_publ_section_title
;
 Self-assembly of unprecedented [8 + 12] Cu-metallamacrocycle-based 3D
 metal-organic frameworks
;
_journal_name_full Chem.Commun.
_journal_page_first 5736
_journal_paper_doi 10.1039/c2cc31590d
_journal_volume 48
_journal_year 2012
_chemical_formula_moiety 'C14 H33 Cu2 N7 O13 S2'
_chemical_formula_sum 'C14 H33 Cu2 N7 O13 S2'
_chemical_formula_weight 698.67
_chemical_name_systematic
;
?
;
_space_group_IT_number 148
_symmetry_cell_setting trigonal
_symmetry_space_group_name_Hall '-R 3'
_symmetry_space_group_name_H-M 'R -3 :H'
_atom_sites_solution_hydrogens geom
_atom_sites_solution_primary direct
_atom_sites_solution_secondary difmap
_audit_creation_method SHELXL-97
_cell_angle_alpha 90.00
_cell_angle_beta 90.00
_cell_angle_gamma 120.00
_cell_formula_units_Z 18
_cell_length_a 34.4325(12)
_cell_length_b 34.4325(12)
_cell_length_c 13.0911(9)
_cell_measurement_temperature 296(2)
_cell_measurement_theta_max 25.49
_cell_measurement_theta_min 1.18
_cell_volume 13441.4(11)
_computing_cell_refinement 'Bruker XSCANS'
_computing_data_collection 'Bruker XSCANS'
_computing_data_reduction 'Bruker SHELXTL'
_computing_molecular_graphics 'Bruker SHELXTL'
_computing_publication_material 'Bruker SHELXTL'
_computing_structure_refinement 'SHELXL-97 (Sheldrick, 1997)'
_computing_structure_solution 'SHELXS-97 (Sheldrick, 1990)'
_diffrn_ambient_temperature 296(2)
_diffrn_measured_fraction_theta_full 1.000
_diffrn_measured_fraction_theta_max 1.000
_diffrn_measurement_device_type 'Bruker SMART APEX CCD'
_diffrn_measurement_method '\w scans'
_diffrn_radiation_monochromator graphite
_diffrn_radiation_source 'fine-focus sealed tube'
_diffrn_radiation_type MoK\a
_diffrn_radiation_wavelength 0.71073
_diffrn_reflns_av_R_equivalents 0.0348
_diffrn_reflns_av_sigmaI/netI 0.0314
_diffrn_reflns_limit_h_max 41
_diffrn_reflns_limit_h_min -33
_diffrn_reflns_limit_k_max 32
_diffrn_reflns_limit_k_min -41
_diffrn_reflns_limit_l_max 12
_diffrn_reflns_limit_l_min -15
_diffrn_reflns_number 24617
_diffrn_reflns_theta_full 25.49
_diffrn_reflns_theta_max 25.49
_diffrn_reflns_theta_min 1.18
_exptl_absorpt_coefficient_mu 1.629
_exptl_absorpt_correction_T_max 0.613
_exptl_absorpt_correction_T_min 0.562
_exptl_absorpt_correction_type multi-scan
_exptl_absorpt_process_details 'SADABS (Bruker, 2008)'
_exptl_crystal_colour blue
_exptl_crystal_density_diffrn 1.554
_exptl_crystal_density_method 'not measured'
_exptl_crystal_description block
_exptl_crystal_F_000 6480
_exptl_crystal_size_max 0.4
_exptl_crystal_size_mid 0.3
_exptl_crystal_size_min 0.3
_platon_squeeze_details
;
;
_refine_diff_density_max 0.884
_refine_diff_density_min -0.595
_refine_diff_density_rms 0.109
_refine_ls_extinction_method none
_refine_ls_goodness_of_fit_ref 1.075
_refine_ls_hydrogen_treatment constr
_refine_ls_matrix_type full
_refine_ls_number_parameters 338
_refine_ls_number_reflns 5559
_refine_ls_number_restraints 183
_refine_ls_restrained_S_all 1.105
_refine_ls_R_factor_all 0.0698
_refine_ls_R_factor_gt 0.0568
_refine_ls_shift/su_max 0.000
_refine_ls_shift/su_mean 0.000
_refine_ls_structure_factor_coef Fsqd
_refine_ls_weighting_details 'calc w=1/[\s^2^(Fo^2^)+(0.1284P)^2^+30.5603P] where P=(Fo^2^+2Fc^2^)/3'
_refine_ls_weighting_scheme calc
_refine_ls_wR_factor_gt 0.1873
_refine_ls_wR_factor_ref 0.1985
_reflns_number_gt 4233
_reflns_number_total 5559
_reflns_threshold_expression >2sigma(I)
_cod_data_source_file c2cc31590d.txt
_cod_data_source_block complex-2
_cod_original_sg_symbol_H-M R-3
_cod_database_code 7107777

loop_
_symmetry_equiv_pos_as_xyz
'x, y, z'
'-y, x-y, z'
'-x+y, -x, z'
'x+2/3, y+1/3, z+1/3'
'-y+2/3, x-y+1/3, z+1/3'
'-x+y+2/3, -x+1/3, z+1/3'
'x+1/3, y+2/3, z+2/3'
'-y+1/3, x-y+2/3, z+2/3'
'-x+y+1/3, -x+2/3, z+2/3'
'-x, -y, -z'
'y, -x+y, -z'
'x-y, x, -z'
'-x+2/3, -y+1/3, -z+1/3'
'y+2/3, -x+y+1/3, -z+1/3'
'x-y+2/3, x+1/3, -z+1/3'
'-x+1/3, -y+2/3, -z+2/3'
'y+1/3, -x+y+2/3, -z+2/3'
'x-y+1/3, x+2/3, -z+2/3'

loop_
_atom_site_label
_atom_site_type_symbol
_atom_site_fract_x
_atom_site_fract_y
_atom_site_fract_z
_atom_site_U_iso_or_equiv
_atom_site_adp_type
_atom_site_occupancy
_atom_site_symmetry_multiplicity
_atom_site_calc_flag
_atom_site_refinement_flags
_atom_site_disorder_assembly
_atom_site_disorder_group
Cu1 Cu 0.620552(17) 0.068099(19) 0.68097(4) 0.0392(2) Uani 1 1 d . . .
Cu2 Cu 0.47778(2) 0.04396(2) 0.97582(5) 0.0567(3) Uani 1 1 d . . .
N1 N 0.64813(14) -0.09711(15) 0.9098(3) 0.0478(10) Uani 1 1 d . . .
N2 N 0.59090(14) -0.07012(14) 0.9327(3) 0.0449(10) Uani 1 1 d . . .
N3 N 0.56743(13) -0.04854(14) 0.9360(3) 0.0436(10) Uani 1 1 d . . .
N4 N 0.61486(14) -0.02100(15) 0.8032(3) 0.0470(10) Uani 1 1 d . . .
N5 N 0.53377(14) 0.00365(14) 0.9194(3) 0.0455(10) Uani 1 1 d . . .
N6 N 0.52051(14) 0.03415(14) 0.8966(3) 0.0455(10) Uani 1 1 d . . .
N7 N 0.57108(12) 0.04111(13) 0.7818(3) 0.0388(9) Uani 1 1 d . . .
S1 S 0.68868(11) 0.13068(12) 0.8367(2) 0.0588(8) Uani 0.781(8) 1 d PDU . 1
O1 O 0.65269(16) 0.12195(19) 0.7639(4) 0.0565(17) Uani 0.781(8) 1 d PDU . 1
O2 O 0.6852(3) 0.0886(2) 0.8646(5) 0.110(3) Uani 0.781(8) 1 d PDU . 1
O3 O 0.6884(3) 0.1558(3) 0.9232(5) 0.093(3) Uani 0.781(8) 1 d PDU . 1
O4 O 0.73139(17) 0.1589(2) 0.7807(5) 0.076(2) Uani 0.781(8) 1 d PDU . 1
S1B S 0.6990(4) 0.1419(5) 0.8120(12) 0.090(4) Uani 0.219(8) 1 d PDU . 2
O1B O 0.6527(4) 0.1069(7) 0.796(2) 0.078(7) Uani 0.219(8) 1 d PDU . 2
O2B O 0.7272(6) 0.1214(8) 0.8189(15) 0.078(5) Uani 0.219(8) 1 d PDU . 2
O3B O 0.7016(9) 0.1743(8) 0.886(2) 0.119(11) Uani 0.219(8) 1 d PDU . 2
O4B O 0.7270(10) 0.1707(10) 0.7297(19) 0.101(9) Uani 0.219(8) 1 d PDU . 2
O5 O 0.58871(16) 0.10359(15) 0.5982(4) 0.0825(14) Uani 1 1 d . . .
O6 O 0.4180(3) -0.0071(3) 0.8634(7) 0.157(3) Uani 1 1 d . . .
H6A H 0.4231 -0.0055 0.7934 0.189 Uiso 1 1 calc R . .
O7 O 0.5408(4) 0.0974(4) 1.0890(10) 0.226(5) Uani 1 1 d . . .
H7A H 0.5384 0.1008 1.1588 0.271 Uiso 1 1 calc R A 1
S2 S 0.60534(14) 0.15184(11) 0.5932(4) 0.193(2) Uani 1 1 d D . .
C1 C 0.6755(2) -0.1144(2) 0.9008(5) 0.0624(15) Uani 1 1 d . . .
H1 H 0.6745 -0.1341 0.9509 0.075 Uiso 1 1 calc R . .
C2 C 0.7044(3) -0.1043(3) 0.8220(6) 0.088(2) Uani 1 1 d . . .
H2 H 0.7233 -0.1163 0.8196 0.106 Uiso 1 1 calc R . .
C3 C 0.7058(3) -0.0769(3) 0.7470(7) 0.108(3) Uani 1 1 d . . .
H3 H 0.7245 -0.0708 0.6907 0.130 Uiso 1 1 calc R . .
C4 C 0.6780(3) -0.0576(3) 0.7562(5) 0.087(2) Uani 1 1 d . . .
H4 H 0.6791 -0.0374 0.7076 0.105 Uiso 1 1 calc R . .
C5 C 0.65002(19) -0.0691(2) 0.8369(4) 0.0533(13) Uani 1 1 d . . .
C6 C 0.61862(17) -0.05295(17) 0.8549(4) 0.0444(11) Uani 1 1 d . . .
C7 C 0.58314(16) -0.01973(16) 0.8580(4) 0.0422(11) Uani 1 1 d . . .
C8 C 0.56351(15) 0.00904(16) 0.8496(3) 0.0412(11) Uani 1 1 d . . .
C9 C 0.54418(16) 0.05629(16) 0.8151(4) 0.0444(11) Uani 1 1 d . . .
H9 H 0.5423 0.0797 0.7844 0.053 Uiso 1 1 calc R . .
C10 C 0.5997(10) 0.1787(7) 0.6996(15) 0.266(14) Uani 0.779(14) 1 d PD . 1
H10A H 0.5685 0.1671 0.7136 0.400 Uiso 0.779(14) 1 calc PR . 1
H10B H 0.6139 0.2103 0.6866 0.400 Uiso 0.779(14) 1 calc PR . 1
H10C H 0.6136 0.1734 0.7574 0.400 Uiso 0.779(14) 1 calc PR . 1
C11 C 0.5653(6) 0.1621(7) 0.543(2) 0.221(12) Uani 0.779(14) 1 d PD . 1
H11A H 0.5546 0.1464 0.4799 0.331 Uiso 0.779(14) 1 calc PR . 1
H11B H 0.5781 0.1937 0.5320 0.331 Uiso 0.779(14) 1 calc PR . 1
H11C H 0.5408 0.1520 0.5906 0.331 Uiso 0.779(14) 1 calc PR . 1
C10B C 0.6612(7) 0.1885(16) 0.571(5) 0.266(14) Uani 0.221(14) 1 d PD . 2
H10D H 0.6790 0.1806 0.6136 0.400 Uiso 0.221(14) 1 calc PR . 2
H10E H 0.6679 0.2184 0.5871 0.400 Uiso 0.221(14) 1 calc PR . 2
H10F H 0.6679 0.1869 0.5007 0.400 Uiso 0.221(14) 1 calc PR . 2
C11B C 0.599(2) 0.169(2) 0.474(3) 0.221(12) Uani 0.221(14) 1 d PD . 2
H11D H 0.5678 0.1604 0.4643 0.331 Uiso 0.221(14) 1 calc PR . 2
H11E H 0.6071 0.1542 0.4228 0.331 Uiso 0.221(14) 1 calc PR . 2
H11F H 0.6172 0.2005 0.4679 0.331 Uiso 0.221(14) 1 calc PR . 2
C12 C 0.3774(6) -0.0380(9) 0.900(2) 0.43(2) Uani 1 1 d . . .
H12A H 0.3792 -0.0623 0.9313 0.646 Uiso 1 1 d R . .
H12B H 0.3547 -0.0496 0.8481 0.646 Uiso 1 1 d R . .
H12C H 0.3700 -0.0227 0.9510 0.646 Uiso 1 1 d R . .
C13 C 0.5882(5) 0.1263(6) 1.0197(12) 0.166(9) Uani 0.673(14) 1 d P B 1
H13A H 0.5903 0.1085 0.9659 0.249 Uiso 0.673(14) 1 d PR B 1
H13B H 0.6131 0.1356 1.0655 0.249 Uiso 0.673(14) 1 d PR B 1
H13C H 0.5887 0.1522 0.9911 0.249 Uiso 0.673(14) 1 d PR B 1
C13B C 0.5715(11) 0.1470(13) 1.070(3) 0.166(9) Uani 0.327(14) 1 d P B 2
H13D H 0.5704 0.1637 1.1278 0.249 Uiso 0.327(14) 1 calc PR B 2
H13E H 0.5619 0.1558 1.0100 0.249 Uiso 0.327(14) 1 calc PR B 2
H13F H 0.6016 0.1529 1.0608 0.249 Uiso 0.327(14) 1 calc PR B 2

loop_
_atom_site_aniso_label
_atom_site_aniso_U_11
_atom_site_aniso_U_22
_atom_site_aniso_U_33
_atom_site_aniso_U_23
_atom_site_aniso_U_13
_atom_site_aniso_U_12
Cu1 0.0278(3) 0.0481(4) 0.0357(3) -0.0010(2) 0.0042(2) 0.0144(2)
Cu2 0.0712(5) 0.0732(5) 0.0575(4) 0.0368(3) 0.0360(3) 0.0600(4)
N1 0.058(3) 0.062(3) 0.046(2) 0.005(2) 0.0033(19) 0.047(2)
N2 0.054(2) 0.058(2) 0.041(2) 0.0152(19) 0.0127(18) 0.042(2)
N3 0.052(2) 0.059(2) 0.041(2) 0.0181(18) 0.0165(18) 0.043(2)
N4 0.055(2) 0.060(3) 0.045(2) 0.0172(19) 0.0157(19) 0.043(2)
N5 0.052(2) 0.059(2) 0.046(2) 0.0228(19) 0.0209(19) 0.044(2)
N6 0.053(2) 0.051(2) 0.050(2) 0.0250(19) 0.0220(19) 0.039(2)
N7 0.0365(19) 0.047(2) 0.040(2) 0.0143(17) 0.0112(16) 0.0267(17)
S1 0.0318(13) 0.0886(18) 0.0442(14) -0.0251(12) 0.0006(10) 0.0212(13)
O1 0.040(3) 0.065(3) 0.060(4) -0.022(3) -0.009(2) 0.023(2)
O2 0.127(7) 0.103(6) 0.097(5) -0.002(4) -0.027(5) 0.055(5)
O3 0.085(5) 0.126(6) 0.062(5) -0.040(4) -0.002(4) 0.048(5)
O4 0.041(3) 0.080(4) 0.093(5) -0.038(4) 0.009(3) 0.018(3)
S1B 0.041(5) 0.118(7) 0.066(6) -0.045(5) 0.021(4) 0.007(5)
O1B 0.045(9) 0.093(11) 0.063(10) -0.027(9) -0.002(8) 0.010(9)
O2B 0.057(8) 0.111(10) 0.061(9) -0.028(8) -0.004(7) 0.038(8)
O3B 0.087(15) 0.126(17) 0.059(14) -0.058(13) 0.026(11) -0.011(13)
O4B 0.079(11) 0.096(12) 0.090(13) -0.025(11) 0.028(11) 0.014(10)
O5 0.081(3) 0.063(3) 0.101(4) 0.014(2) -0.019(3) 0.034(2)
O6 0.131(6) 0.183(8) 0.142(6) -0.007(6) -0.013(5) 0.067(6)
O7 0.157(9) 0.226(12) 0.255(13) -0.052(10) 0.021(8) 0.065(8)
S2 0.145(3) 0.094(2) 0.331(6) 0.070(3) -0.018(3) 0.051(2)
C1 0.074(4) 0.078(4) 0.065(4) 0.009(3) 0.013(3) 0.060(3)
C2 0.099(5) 0.124(6) 0.098(5) 0.029(5) 0.036(4) 0.097(5)
C3 0.130(7) 0.152(8) 0.111(6) 0.058(6) 0.071(5) 0.122(7)
C4 0.104(5) 0.128(6) 0.082(5) 0.049(4) 0.051(4) 0.097(5)
C5 0.069(3) 0.073(4) 0.044(3) 0.013(3) 0.015(2) 0.055(3)
C6 0.053(3) 0.059(3) 0.040(3) 0.012(2) 0.011(2) 0.042(3)
C7 0.048(3) 0.054(3) 0.039(2) 0.011(2) 0.011(2) 0.037(2)
C8 0.043(2) 0.054(3) 0.040(2) 0.015(2) 0.013(2) 0.033(2)
C9 0.048(3) 0.050(3) 0.049(3) 0.017(2) 0.014(2) 0.035(2)
C10 0.42(4) 0.159(17) 0.27(3) -0.060(18) 0.00(3) 0.19(2)
C11 0.161(18) 0.176(16) 0.34(3) 0.093(19) -0.035(19) 0.095(16)
C10B 0.42(4) 0.159(17) 0.27(3) -0.060(18) 0.00(3) 0.19(2)
C11B 0.161(18) 0.176(16) 0.34(3) 0.093(19) -0.035(19) 0.095(16)
C12 0.103(12) 0.35(3) 0.60(5) -0.17(4) 0.08(2) -0.070(16)
C13 0.098(9) 0.167(14) 0.124(11) -0.074(10) 0.039(8) -0.016(9)
C13B 0.098(9) 0.167(14) 0.124(11) -0.074(10) 0.039(8) -0.016(9)

loop_
_atom_type_symbol
_atom_type_description
_atom_type_scat_dispersion_real
_atom_type_scat_dispersion_imag
_atom_type_scat_source
C C 0.0033 0.0016 'International Tables Vol C Tables 4.2.6.8 and 6.1.1.4'
H H 0.0000 0.0000 'International Tables Vol C Tables 4.2.6.8 and 6.1.1.4'
N N 0.0061 0.0033 'International Tables Vol C Tables 4.2.6.8 and 6.1.1.4'
O O 0.0106 0.0060 'International Tables Vol C Tables 4.2.6.8 and 6.1.1.4'
S S 0.1246 0.1234 'International Tables Vol C Tables 4.2.6.8 and 6.1.1.4'
Cu Cu 0.3201 1.2651 'International Tables Vol C Tables 4.2.6.8 and 6.1.1.4'

loop_
_geom_angle_atom_site_label_1
_geom_angle_atom_site_label_2
_geom_angle_atom_site_label_3
_geom_angle
_geom_angle_site_symmetry_1
_geom_angle_site_symmetry_3
O1 Cu1 O1B 19.8(8) . .
O1 Cu1 N2 97.4(2) . 9_654
O1B Cu1 N2 99.3(6) . 9_654
O1 Cu1 N7 91.2(2) . .
O1B Cu1 N7 82.3(6) . .
N2 Cu1 N7 158.13(17) 9_654 .
O1 Cu1 N1 171.1(2) . 9_654
O1B Cu1 N1 168.9(8) . 9_654
N2 Cu1 N1 80.14(15) 9_654 9_654
N7 Cu1 N1 94.13(16) . 9_654
O1 Cu1 O5 87.2(2) . .
O1B Cu1 O5 105.2(7) . .
N2 Cu1 O5 108.28(19) 9_654 .
N7 Cu1 O5 92.12(17) . .
N1 Cu1 O5 85.41(18) 9_654 .
O4 Cu2 N6 87.3(2) 17_556 .
O4 Cu2 N3 98.2(2) 17_556 10_657
N6 Cu2 N3 174.50(15) . 10_657
O4 Cu2 N5 174.1(3) 17_556 10_657
N6 Cu2 N5 94.56(14) . 10_657
N3 Cu2 N5 80.05(14) 10_657 10_657
O4 Cu2 O4B 23.8(7) 17_556 17_556
N6 Cu2 O4B 96.3(9) . 17_556
N3 Cu2 O4B 89.0(9) 10_657 17_556
N5 Cu2 O4B 150.3(7) 10_657 17_556
O4 Cu2 O2B 38.5(6) 17_556 17_556
N6 Cu2 O2B 92.6(5) . 17_556
N3 Cu2 O2B 91.3(5) 10_657 17_556
N5 Cu2 O2B 146.7(6) 10_657 17_556
O4B Cu2 O2B 60.1(7) 17_556 17_556
O4 Cu2 O6 91.5(3) 17_556 .
N6 Cu2 O6 89.5(3) . .
N3 Cu2 O6 89.8(3) 10_657 .
N5 Cu2 O6 94.1(3) 10_657 .
O4B Cu2 O6 113.5(6) 17_556 .
O2B Cu2 O6 53.4(6) 17_556 .
O4 Cu2 O7 87.8(4) 17_556 .
N6 Cu2 O7 89.5(3) . .
N3 Cu2 O7 91.3(3) 10_657 .
N5 Cu2 O7 86.6(3) 10_657 .
O4B Cu2 O7 66.0(7) 17_556 .
O2B Cu2 O7 126.0(6) 17_556 .
O6 Cu2 O7 178.8(3) . .
O4 Cu2 S1B 14.9(3) 17_556 17_556
N6 Cu2 S1B 99.7(3) . 17_556
N3 Cu2 S1B 85.6(3) 10_657 17_556
N5 Cu2 S1B 165.5(3) 10_657 17_556
O4B Cu2 S1B 30.3(4) 17_556 17_556
O2B Cu2 S1B 30.5(4) 17_556 17_556
O6 Cu2 S1B 83.3(4) . 17_556
O7 Cu2 S1B 96.2(5) . 17_556
C5 N1 C1 117.7(4) . .
C5 N1 Cu1 114.9(3) . 5_545
C1 N1 Cu1 127.0(4) . 5_545
C6 N2 N3 106.1(4) . .
C6 N2 Cu1 114.7(3) . 5_545
N3 N2 Cu1 138.9(3) . 5_545
C7 N3 N2 104.7(3) . .
C7 N3 Cu2 115.1(3) . 10_657
N2 N3 Cu2 140.0(3) . 10_657
C7 N4 C6 99.9(4) . .
C8 N5 N6 106.0(3) . .
C8 N5 Cu2 114.2(3) . 10_657
N6 N5 Cu2 139.8(3) . 10_657
C9 N6 N5 105.7(3) . .
C9 N6 Cu2 128.6(3) . .
N5 N6 Cu2 125.6(3) . .
C8 N7 C9 102.6(4) . .
C8 N7 Cu1 126.6(3) . .
C9 N7 Cu1 129.2(3) . .
O3 S1 O2 112.7(4) . .
O3 S1 O1 112.2(4) . .
O2 S1 O1 108.7(4) . .
O3 S1 O4 107.4(4) . .
O2 S1 O4 109.9(4) . .
O1 S1 O4 105.7(4) . .
S1 O1 Cu1 125.2(4) . .
S1 O4 Cu2 132.6(4) . 18_546
O3B S1B O1B 110.7(8) . .
O3B S1B O4B 102.0(18) . .
O1B S1B O4B 123(2) . .
O3B S1B O2B 122(2) . .
O1B S1B O2B 109.0(8) . .
O4B S1B O2B 89.9(19) . .
O3B S1B Cu2 129.0(10) . 18_546
O1B S1B Cu2 120.0(10) . 18_546
O4B S1B Cu2 45.4(16) . 18_546
O2B S1B Cu2 45.5(9) . 18_546
S1B O1B Cu1 133.4(16) . .
S1B O2B Cu2 104.0(12) . 18_546
S1B O4B Cu2 104(2) . 18_546
S2 O5 Cu1 127.5(3) . .
C12 O6 Cu2 121.6(14) . .
C12 O6 H6A 119.2 . .
Cu2 O6 H6A 119.2 . .
C13B O7 C13 47.4(15) . .
C13B O7 Cu2 126.2(18) . .
C13 O7 Cu2 109.9(8) . .
C13B O7 H7A 94.2 . .
C13 O7 H7A 125.0 . .
Cu2 O7 H7A 125.0 . .
O5 S2 C11 110.7(8) . .
O5 S2 C10B 120(2) . .
C11 S2 C10B 120(2) . .
O5 S2 C11B 112(3) . .
C11 S2 C11B 48(2) . .
C10B S2 C11B 83.7(13) . .
O5 S2 C10 119.0(9) . .
C11 S2 C10 83.1(12) . .
C10B S2 C10 97(2) . .
C11B S2 C10 119(3) . .
C2 C1 N1 122.7(5) . .
C2 C1 H1 118.7 . .
N1 C1 H1 118.7 . .
C3 C2 C1 120.0(5) . .
C3 C2 H2 120.0 . .
C1 C2 H2 120.0 . .
C2 C3 C4 118.1(6) . .
C2 C3 H3 120.9 . .
C4 C3 H3 120.9 . .
C5 C4 C3 118.7(6) . .
C5 C4 H4 120.7 . .
C3 C4 H4 120.7 . .
N1 C5 C4 122.7(5) . .
N1 C5 C6 112.5(4) . .
C4 C5 C6 124.8(5) . .
N2 C6 N4 114.2(4) . .
N2 C6 C5 117.5(4) . .
N4 C6 C5 128.3(4) . .
N4 C7 N3 115.1(4) . .
N4 C7 C8 130.7(4) . .
N3 C7 C8 114.2(4) . .
N5 C8 N7 113.2(4) . .
N5 C8 C7 116.4(4) . .
N7 C8 C7 130.3(4) . .
N6 C9 N7 112.4(4) . .
N6 C9 H9 123.8 . .
N7 C9 H9 123.8 . .
S2 C10 H10A 109.5 . .
S2 C10 H10B 109.5 . .
H10A C10 H10B 109.5 . .
S2 C10 H10C 109.5 . .
H10A C10 H10C 109.5 . .
H10B C10 H10C 109.5 . .
S2 C11 H11A 109.5 . .
S2 C11 H11B 109.5 . .
H11A C11 H11B 109.5 . .
S2 C11 H11C 109.5 . .
H11A C11 H11C 109.5 . .
H11B C11 H11C 109.5 . .
S2 C10B H10D 109.5 . .
S2 C10B H10E 109.5 . .
H10D C10B H10E 109.5 . .
S2 C10B H10F 109.5 . .
H10D C10B H10F 109.5 . .
H10E C10B H10F 109.5 . .
S2 C11B H11D 109.5 . .
S2 C11B H11E 109.5 . .
H11D C11B H11E 109.5 . .
S2 C11B H11F 109.5 . .
H11D C11B H11F 109.5 . .
H11E C11B H11F 109.5 . .
O6 C12 H12A 110.2 . .
O6 C12 H12B 112.5 . .
H12A C12 H12B 109.5 . .
O6 C12 H12C 105.6 . .
H12A C12 H12C 109.5 . .
H12B C12 H12C 109.5 . .
O7 C13 H13A 112.2 . .
O7 C13 H13B 107.5 . .
H13A C13 H13B 109.5 . .
O7 C13 H13C 108.7 . .
H13A C13 H13C 109.5 . .
H13B C13 H13C 109.5 . .
O7 C13B H13C 109.5 . .
O7 C13B H13D 109.5 . .
O7 C13B H13E 109.5 . .
H13D C13B H13E 109.5 . .
O7 C13B H13F 109.5 . .
H13D C13B H13F 109.5 . .
H13E C13B H13F 109.5 . .

loop_
_geom_bond_atom_site_label_1
_geom_bond_atom_site_label_2
_geom_bond_distance
_geom_bond_site_symmetry_2
Cu1 O1 1.947(5) .
Cu1 O1B 1.95(2) .
Cu1 N2 1.979(4) 9_654
Cu1 N7 1.981(4) .
Cu1 N1 2.032(4) 9_654
Cu1 O5 2.283(4) .
Cu2 O4 1.940(6) 17_556
Cu2 N6 1.962(4) .
Cu2 N3 2.007(4) 10_657
Cu2 N5 2.019(4) 10_657
Cu2 O4B 2.06(4) 17_556
Cu2 O2B 2.06(2) 17_556
Cu2 O6 2.423(8) .
Cu2 O7 2.510(12) .
Cu2 S1B 2.798(13) 17_556
N1 C5 1.335(6) .
N1 C1 1.349(6) .
N1 Cu1 2.032(4) 5_545
N2 C6 1.317(6) .
N2 N3 1.345(5) .
N2 Cu1 1.979(4) 5_545
N3 C7 1.335(6) .
N3 Cu2 2.007(4) 10_657
N4 C7 1.326(6) .
N4 C6 1.352(6) .
N5 C8 1.314(6) .
N5 N6 1.371(5) .
N5 Cu2 2.019(4) 10_657
N6 C9 1.328(6) .
N7 C8 1.337(6) .
N7 C9 1.343(6) .
S1 O3 1.427(5) .
S1 O2 1.439(5) .
S1 O1 1.470(5) .
S1 O4 1.489(5) .
O4 Cu2 1.940(6) 18_546
S1B O3B 1.447(8) .
S1B O1B 1.453(8) .
S1B O4B 1.456(8) .
S1B O2B 1.462(8) .
S1B Cu2 2.798(13) 18_546
O2B Cu2 2.06(2) 18_546
O4B Cu2 2.06(4) 18_546
O5 S2 1.463(5) .
O6 C12 1.352(17) .
O6 H6A 0.9300 .
O7 C13B 1.51(4) .
O7 C13 1.688(17) .
O7 H7A 0.9300 .
S2 C11 1.715(13) .
S2 C10B 1.717(15) .
S2 C11B 1.721(15) .
S2 C10 1.735(14) .
C1 C2 1.353(9) .
C1 H1 0.9300 .
C2 C3 1.348(10) .
C2 H2 0.9300 .
C3 C4 1.417(8) .
C3 H3 0.9300 .
C4 C5 1.350(7) .
C4 H4 0.9300 .
C5 C6 1.460(6) .
C7 C8 1.456(6) .
C9 H9 0.9300 .
C10 H10A 0.9600 .
C10 H10B 0.9600 .
C10 H10C 0.9600 .
C11 H11A 0.9600 .
C11 H11B 0.9600 .
C11 H11C 0.9600 .
C10B H10D 0.9600 .
C10B H10E 0.9600 .
C10B H10F 0.9600 .
C11B H11D 0.9600 .
C11B H11E 0.9600 .
C11B H11F 0.9600 .
C12 H12A 0.9600 .
C12 H12B 0.9600 .
C12 H12C 0.9600 .
C13 H13A 0.9600 .
C13 H13B 0.9600 .
C13 H13C 0.9600 .
C13B H13C 1.1615 .
C13B H13D 0.9600 .
C13B H13E 0.9600 .
C13B H13F 0.9600 .

loop_
_platon_squeeze_void_nr
_platon_squeeze_void_average_x
_platon_squeeze_void_average_y
_platon_squeeze_void_average_z
_platon_squeeze_void_volume
_platon_squeeze_void_count_electrons
_platon_squeeze_void_content
1 0.000 0.000 -0.002 1562 436 ' '
2 0.333 0.667 0.680 1562 436 ' '
3 0.667 0.333 0.347 1562 436 ' '
